data_1506167
loop_
_publ_author_name
'Song, Dong'
'McDonald, Robert'
'West, F. G.'

_publ_section_title
;
 Diastereoselective [4 + 4]-photocycloaddition reactions of pyran-2-ones:
 rapid access to functionalized 5-8-5 skeletons.
;
_journal_issue 18
_journal_name_full 'Organic letters'
_journal_page_first 4075
_journal_page_last 4078
_journal_paper_doi 10.1021/ol061576h
_journal_volume 8
_journal_year 2006
_chemical_absolute_configuration syn
_chemical_formula_moiety 'C17 H20 O6'
_chemical_formula_sum 'C17 H20 O6'
_chemical_formula_weight 320.33
_space_group_IT_number 4
_symmetry_cell_setting monoclinic
_symmetry_space_group_name_Hall 'P 2yb'
_symmetry_space_group_name_H-M 'P 1 21 1'
_atom_sites_solution_hydrogens geom
_atom_sites_solution_primary direct
_atom_sites_solution_secondary difmap
_audit_creation_method 'manual editing of SHELXL template'
_cell_angle_alpha 90.00
_cell_angle_beta 90.680(2)
_cell_angle_gamma 90.00
_cell_formula_units_Z 2
_cell_length_a 6.0006(8)
_cell_length_b 8.0097(11)
_cell_length_c 14.4792(19)
_cell_measurement_reflns_used 2470
_cell_measurement_temperature 193(2)
_cell_measurement_theta_max 25.84
_cell_measurement_theta_min 2.81
_cell_volume 695.86(16)
_computing_cell_refinement 'Bruker SAINT (Bruker, 1997)'
_computing_data_collection 'Bruker SMART (Bruker, 1997)'
_computing_data_reduction 'Bruker SAINT (Bruker, 1997)'
_computing_molecular_graphics 'Bruker SHELXTL (Bruker, 1997)'
_computing_publication_material 'Bruker SHELXTL (Bruker, 1997)'
_computing_structure_refinement 'SHELXL-97 (Sheldrick, 1997)'
_computing_structure_solution 'SHELXS-97 (Sheldrick, 1990)'
_diffrn_ambient_temperature 193(2)
_diffrn_detector_area_resol_mean 8.192
_diffrn_measured_fraction_theta_full 0.998
_diffrn_measured_fraction_theta_max 0.998
_diffrn_measurement_device_type 'Bruker PLATFORM diffractometer/SMART 1000 CCD area detector'
_diffrn_measurement_method '\w scans'
_diffrn_radiation_monochromator graphite
_diffrn_radiation_source 'fine-focus sealed tube'
_diffrn_radiation_type MoK\a
_diffrn_radiation_wavelength 0.71073
_diffrn_reflns_av_R_equivalents 0.0291
_diffrn_reflns_av_sigmaI/netI 0.0456
_diffrn_reflns_limit_h_max 7
_diffrn_reflns_limit_h_min -7
_diffrn_reflns_limit_k_max 10
_diffrn_reflns_limit_k_min -10
_diffrn_reflns_limit_l_max 18
_diffrn_reflns_limit_l_min -18
_diffrn_reflns_number 5359
_diffrn_reflns_theta_full 26.39
_diffrn_reflns_theta_max 26.39
_diffrn_reflns_theta_min 1.41
_diffrn_standards_decay_% 0
_diffrn_standards_interval_time 0
_diffrn_standards_number 0
_exptl_absorpt_coefficient_mu 0.116
_exptl_absorpt_correction_T_max 0.9931
_exptl_absorpt_correction_T_min 0.9508
_exptl_absorpt_correction_type multi-scan
_exptl_absorpt_process_details 'SADABS (Sheldrick, 1996)'
_exptl_crystal_colour colorless
_exptl_crystal_density_diffrn 1.529
_exptl_crystal_density_method 'not measured'
_exptl_crystal_description plate
_exptl_crystal_F_000 340
_exptl_crystal_size_max 0.44
_exptl_crystal_size_mid 0.15
_exptl_crystal_size_min 0.06
_refine_diff_density_max 0.229
_refine_diff_density_min -0.195
_refine_diff_density_rms 0.043
_refine_ls_abs_structure_details 'Flack H D (1983), Acta Cryst. A39, 876-881'
_refine_ls_abs_structure_Flack 1.8(10)
_refine_ls_extinction_method none
_refine_ls_goodness_of_fit_ref 1.054
_refine_ls_hydrogen_treatment constr
_refine_ls_matrix_type full
_refine_ls_number_parameters 209
_refine_ls_number_reflns 2829
_refine_ls_number_restraints 1
_refine_ls_restrained_S_all 1.054
_refine_ls_R_factor_all 0.0444
_refine_ls_R_factor_gt 0.0363
_refine_ls_shift/su_max 0.000
_refine_ls_shift/su_mean 0.000
_refine_ls_structure_factor_coef Fsqd
_refine_ls_weighting_details 'calc w=1/[\s^2^(Fo^2^)+(0.0292P)^2^+0.2045P] where P=(Fo^2^+2Fc^2^)/3'
_refine_ls_weighting_scheme calc
_refine_ls_wR_factor_gt 0.0748
_refine_ls_wR_factor_ref 0.0837
_reflns_number_gt 2480
_reflns_number_total 2829
_reflns_threshold_expression I>2\s(I)
_cod_data_source_file ol061576hsi20060627_121549.cif
_cod_data_source_block 12
_cod_depositor_comments
;
The following automatic conversions were performed:

'_symmetry_cell_setting' value 'Monoclinic' changed to 'monoclinic'
according to /home/saulius/struct/CIF-dictionaries/cif_core.dic
dictionary named 'cif_core.dic' version 2.4.1 from 2010-06-29.

Automatic conversion script
Id: cif_fix_values 1715 2011-07-08 13:25:40Z adriana 
;
_cod_original_sg_symbol_H-M 'P 21'
_cod_database_code 1506167

loop_
_symmetry_equiv_pos_as_xyz
'x, y, z'
'-x, y+1/2, -z'

loop_
_atom_site_label
_atom_site_type_symbol
_atom_site_fract_x
_atom_site_fract_y
_atom_site_fract_z
_atom_site_U_iso_or_equiv
_atom_site_adp_type
_atom_site_occupancy
_atom_site_symmetry_multiplicity
_atom_site_calc_flag
_atom_site_refinement_flags
O1 O 0.0825(2) 0.27625(18) 0.32666(10) 0.0198(3) Uani 1 1 d .
O2 O -0.0578(2) 0.20388(18) 0.16385(10) 0.0207(3) Uani 1 1 d .
O3 O -0.0902(3) -0.06594(19) 0.18673(11) 0.0279(4) Uani 1 1 d .
O4 O -0.1457(2) 0.5883(2) 0.12893(11) 0.0297(4) Uani 1 1 d .
H4O H -0.0828 0.6791 0.1422 0.045 Uiso 1 1 calc R
O5 O 0.3354(3) 0.1064(2) 0.48518(10) 0.0262(4) Uani 1 1 d .
O6 O 0.0578(3) -0.0325(2) 0.40808(10) 0.0258(4) Uani 1 1 d .
C1 C 0.2671(3) 0.0609(3) 0.22988(13) 0.0171(4) Uani 1 1 d .
C2 C 0.3526(4) -0.1130(3) 0.26051(14) 0.0219(5) Uani 1 1 d .
H2A H 0.2319 -0.1970 0.2557 0.026 Uiso 1 1 calc R
H2B H 0.4780 -0.1492 0.2215 0.026 Uiso 1 1 calc R
C3 C 0.4296(4) -0.0927(3) 0.36128(15) 0.0243(5) Uani 1 1 d .
H3A H 0.4149 -0.1988 0.3957 0.029 Uiso 1 1 calc R
H3B H 0.5864 -0.0547 0.3650 0.029 Uiso 1 1 calc R
C4 C 0.2730(4) 0.0387(3) 0.39810(14) 0.0216(5) Uani 1 1 d .
C5 C 0.2741(3) 0.1705(3) 0.32082(14) 0.0186(5) Uani 1 1 d .
C6 C 0.4710(4) 0.2917(3) 0.32536(15) 0.0216(5) Uani 1 1 d .
H6A H 0.5951 0.2525 0.2865 0.026 Uiso 1 1 calc R
H6B H 0.5259 0.3056 0.3897 0.026 Uiso 1 1 calc R
C7 C 0.3719(4) 0.4560(3) 0.28768(15) 0.0244(5) Uani 1 1 d .
H7A H 0.3766 0.5449 0.3352 0.029 Uiso 1 1 calc R
H7B H 0.4529 0.4945 0.2325 0.029 Uiso 1 1 calc R
C8 C 0.1308(4) 0.4080(3) 0.26301(14) 0.0204(5) Uani 1 1 d .
H8 H 0.0294 0.5049 0.2739 0.024 Uiso 1 1 calc R
C9 C 0.1006(4) 0.3432(3) 0.16243(14) 0.0184(5) Uani 1 1 d .
C10 C 0.0134(4) 0.4751(3) 0.09346(15) 0.0229(5) Uani 1 1 d .
H10 H -0.0609 0.4133 0.0416 0.027 Uiso 1 1 calc R
C11 C 0.2263(4) 0.5511(3) 0.05506(15) 0.0265(5) Uani 1 1 d .
H11A H 0.2920 0.6327 0.0989 0.032 Uiso 1 1 calc R
H11B H 0.1968 0.6073 -0.0047 0.032 Uiso 1 1 calc R
C12 C 0.3805(4) 0.4003(3) 0.04274(15) 0.0256(5) Uani 1 1 d .
H12A H 0.3580 0.3488 -0.0188 0.031 Uiso 1 1 calc R
H12B H 0.5387 0.4333 0.0498 0.031 Uiso 1 1 calc R
C13 C 0.3132(4) 0.2815(3) 0.11852(14) 0.0192(5) Uani 1 1 d .
C14 C 0.3955(3) 0.1409(3) 0.15079(14) 0.0195(5) Uani 1 1 d .
H14 H 0.5267 0.0920 0.1265 0.023 Uiso 1 1 calc R
C15 C 0.0251(3) 0.0567(3) 0.19402(13) 0.0185(4) Uani 1 1 d .
C16 C 0.1547(4) 0.0822(3) 0.54801(15) 0.0259(5) Uani 1 1 d .
H16A H 0.1308 0.1829 0.5862 0.031 Uiso 1 1 calc R
H16B H 0.1834 -0.0144 0.5891 0.031 Uiso 1 1 calc R
C17 C -0.0429(4) 0.0499(3) 0.48522(15) 0.0281(5) Uani 1 1 d .
H17A H -0.1158 0.1555 0.4661 0.034 Uiso 1 1 calc R
H17B H -0.1539 -0.0229 0.5153 0.034 Uiso 1 1 calc R

loop_
_atom_site_aniso_label
_atom_site_aniso_U_11
_atom_site_aniso_U_22
_atom_site_aniso_U_33
_atom_site_aniso_U_23
_atom_site_aniso_U_13
_atom_site_aniso_U_12
O1 0.0223(8) 0.0183(8) 0.0190(7) 0.0011(6) 0.0042(6) 0.0017(6)
O2 0.0178(8) 0.0183(8) 0.0260(8) 0.0003(6) -0.0015(6) -0.0018(6)
O3 0.0249(9) 0.0199(9) 0.0389(9) -0.0033(7) -0.0055(7) -0.0059(7)
O4 0.0266(8) 0.0218(9) 0.0407(9) 0.0007(8) -0.0037(7) 0.0042(7)
O5 0.0305(9) 0.0306(9) 0.0174(7) -0.0003(7) 0.0002(6) -0.0077(7)
O6 0.0279(8) 0.0258(9) 0.0239(8) 0.0017(7) 0.0025(6) -0.0091(7)
C1 0.0182(10) 0.0143(10) 0.0187(10) -0.0019(9) -0.0009(8) -0.0019(9)
C2 0.0235(12) 0.0175(11) 0.0247(11) -0.0030(9) -0.0009(9) 0.0007(9)
C3 0.0261(13) 0.0200(12) 0.0267(12) 0.0025(10) -0.0056(9) 0.0008(10)
C4 0.0237(12) 0.0197(12) 0.0211(11) 0.0005(9) -0.0035(9) -0.0050(9)
C5 0.0188(11) 0.0190(11) 0.0180(11) -0.0015(9) 0.0001(8) 0.0003(9)
C6 0.0239(12) 0.0210(11) 0.0198(11) 0.0007(9) -0.0009(9) -0.0045(9)
C7 0.0340(13) 0.0194(12) 0.0198(11) 0.0006(9) -0.0037(9) -0.0030(10)
C8 0.0273(12) 0.0154(11) 0.0184(10) 0.0009(9) 0.0018(9) 0.0014(9)
C9 0.0178(11) 0.0155(10) 0.0217(11) 0.0003(8) -0.0021(8) -0.0028(9)
C10 0.0258(12) 0.0208(11) 0.0220(11) 0.0003(9) -0.0026(9) -0.0003(10)
C11 0.0320(13) 0.0254(13) 0.0220(11) 0.0037(10) -0.0030(9) -0.0026(11)
C12 0.0258(12) 0.0316(13) 0.0193(10) 0.0014(10) 0.0016(9) -0.0022(10)
C13 0.0193(11) 0.0220(11) 0.0163(10) -0.0042(9) -0.0013(8) -0.0035(9)
C14 0.0166(11) 0.0225(12) 0.0195(11) -0.0043(9) 0.0014(8) 0.0009(9)
C15 0.0208(11) 0.0182(11) 0.0166(10) -0.0012(9) 0.0015(8) 0.0006(9)
C16 0.0301(12) 0.0265(12) 0.0210(11) 0.0027(10) 0.0023(9) 0.0026(11)
C17 0.0285(13) 0.0302(13) 0.0258(12) 0.0040(11) 0.0042(9) -0.0009(11)

loop_
_atom_type_symbol
_atom_type_description
_atom_type_scat_dispersion_real
_atom_type_scat_dispersion_imag
_atom_type_scat_source
C C 0.0033 0.0016 'International Tables Vol C Tables 4.2.6.8 and 6.1.1.4'
H H 0.0000 0.0000 'International Tables Vol C Tables 4.2.6.8 and 6.1.1.4'
O O 0.0106 0.0060 'International Tables Vol C Tables 4.2.6.8 and 6.1.1.4'

loop_
_geom_angle_atom_site_label_1
_geom_angle_atom_site_label_2
_geom_angle_atom_site_label_3
_geom_angle
C5 O1 C8 103.25(15)
C15 O2 C9 115.64(15)
C4 O5 C16 108.53(16)
C4 O6 C17 106.64(16)
C14 C1 C15 103.82(16)
C14 C1 C2 115.08(17)
C15 C1 C2 112.69(18)
C14 C1 C5 112.46(17)
C15 C1 C5 107.98(16)
C2 C1 C5 104.80(16)
C3 C2 C1 105.81(17)
C4 C3 C2 103.15(17)
O5 C4 O6 107.06(17)
O5 C4 C3 114.90(18)
O6 C4 C3 109.05(17)
O5 C4 C5 112.36(17)
O6 C4 C5 111.15(17)
C3 C4 C5 102.31(17)
O1 C5 C6 104.01(17)
O1 C5 C4 110.67(16)
C6 C5 C4 114.46(17)
O1 C5 C1 111.35(16)
C6 C5 C1 113.61(17)
C4 C5 C1 102.95(17)
C5 C6 C7 103.43(17)
C8 C7 C6 103.11(18)
O1 C8 C7 103.43(17)
O1 C8 C9 109.52(17)
C7 C8 C9 113.64(17)
O2 C9 C13 107.87(17)
O2 C9 C10 108.43(16)
C13 C9 C10 103.45(17)
O2 C9 C8 108.04(16)
C13 C9 C8 114.36(17)
C10 C9 C8 114.39(17)
O4 C10 C11 116.58(19)
O4 C10 C9 115.39(18)
C11 C10 C9 103.34(18)
C10 C11 C12 103.71(19)
C13 C12 C11 104.18(18)
C14 C13 C12 134.1(2)
C14 C13 C9 116.46(19)
C12 C13 C9 109.44(18)
C13 C14 C1 115.79(18)
O3 C15 O2 118.32(18)
O3 C15 C1 125.9(2)
O2 C15 C1 115.68(18)
O5 C16 C17 103.62(17)
O6 C17 C16 102.28(18)

loop_
_geom_bond_atom_site_label_1
_geom_bond_atom_site_label_2
_geom_bond_distance
O1 C5 1.431(2)
O1 C8 1.433(2)
O2 C15 1.350(3)
O2 C9 1.466(2)
O3 C15 1.205(2)
O4 C10 1.418(3)
O5 C4 1.419(2)
O5 C16 1.437(3)
O6 C4 1.421(3)
O6 C17 1.436(3)
C1 C14 1.529(3)
C1 C15 1.537(3)
C1 C2 1.547(3)
C1 C5 1.583(3)
C2 C3 1.534(3)
C3 C4 1.512(3)
C4 C5 1.539(3)
C5 C6 1.530(3)
C6 C7 1.541(3)
C7 C8 1.535(3)
C8 C9 1.555(3)
C9 C13 1.515(3)
C9 C10 1.541(3)
C10 C11 1.526(3)
C11 C12 1.533(3)
C12 C13 1.511(3)
C13 C14 1.313(3)
C16 C17 1.508(3)

loop_
_geom_hbond_atom_site_label_D
_geom_hbond_atom_site_label_H
_geom_hbond_atom_site_label_A
_geom_hbond_distance_DH
_geom_hbond_distance_HA
_geom_hbond_distance_DA
_geom_hbond_angle_DHA
_geom_hbond_site_symmetry_A
O4 H4O O3 0.84 2.14 2.911(2) 152.0 1_565

loop_
_geom_torsion_atom_site_label_1
_geom_torsion_atom_site_label_2
_geom_torsion_atom_site_label_3
_geom_torsion_atom_site_label_4
_geom_torsion
C14 C1 C2 C3 117.60(19)
C15 C1 C2 C3 -123.62(19)
C5 C1 C2 C3 -6.5(2)
C1 C2 C3 C4 32.2(2)
C16 O5 C4 O6 -2.0(2)
C16 O5 C4 C3 -123.30(19)
C16 O5 C4 C5 120.26(19)
C17 O6 C4 O5 23.2(2)
C17 O6 C4 C3 148.12(18)
C17 O6 C4 C5 -99.8(2)
C2 C3 C4 O5 -167.81(17)
C2 C3 C4 O6 72.0(2)
C2 C3 C4 C5 -45.8(2)
C8 O1 C5 C6 45.90(18)
C8 O1 C5 C4 169.30(16)
C8 O1 C5 C1 -76.84(19)
O5 C4 C5 O1 -76.0(2)
O6 C4 C5 O1 44.0(2)
C3 C4 C5 O1 160.25(16)
O5 C4 C5 C6 41.1(2)
O6 C4 C5 C6 161.11(17)
C3 C4 C5 C6 -82.6(2)
O5 C4 C5 C1 164.94(17)
O6 C4 C5 C1 -75.1(2)
C3 C4 C5 C1 41.17(19)
C14 C1 C5 O1 94.62(19)
C15 C1 C5 O1 -19.3(2)
C2 C1 C5 O1 -139.67(17)
C14 C1 C5 C6 -22.4(2)
C15 C1 C5 C6 -136.37(18)
C2 C1 C5 C6 103.3(2)
C14 C1 C5 C4 -146.78(17)
C15 C1 C5 C4 99.27(19)
C2 C1 C5 C4 -21.1(2)
O1 C5 C6 C7 -26.1(2)
C4 C5 C6 C7 -146.98(18)
C1 C5 C6 C7 95.1(2)
C5 C6 C7 C8 -1.7(2)
C5 O1 C8 C7 -46.94(19)
C5 O1 C8 C9 74.54(19)
C6 C7 C8 O1 28.9(2)
C6 C7 C8 C9 -89.7(2)
C15 O2 C9 C13 46.5(2)
C15 O2 C9 C10 157.90(17)
C15 O2 C9 C8 -77.6(2)
O1 C8 C9 O2 25.5(2)
C7 C8 C9 O2 140.56(18)
O1 C8 C9 C13 -94.6(2)
C7 C8 C9 C13 20.5(3)
O1 C8 C9 C10 146.30(18)
C7 C8 C9 C10 -98.6(2)
O2 C9 C10 O4 83.7(2)
C13 C9 C10 O4 -161.91(17)
C8 C9 C10 O4 -36.9(3)
O2 C9 C10 C11 -147.84(17)
C13 C9 C10 C11 -33.5(2)
C8 C9 C10 C11 91.5(2)
O4 C10 C11 C12 168.06(18)
C9 C10 C11 C12 40.4(2)
C10 C11 C12 C13 -31.2(2)
C11 C12 C13 C14 -171.4(2)
C11 C12 C13 C9 10.3(2)
O2 C9 C13 C14 -49.5(2)
C10 C9 C13 C14 -164.29(19)
C8 C9 C13 C14 70.7(2)
O2 C9 C13 C12 129.13(18)
C10 C9 C13 C12 14.4(2)
C8 C9 C13 C12 -110.7(2)
C12 C13 C14 C1 -179.5(2)
C9 C13 C14 C1 -1.2(3)
C15 C1 C14 C13 50.6(2)
C2 C1 C14 C13 174.18(18)
C5 C1 C14 C13 -65.9(2)
C9 O2 C15 O3 -171.67(18)
C9 O2 C15 C1 4.9(2)
C14 C1 C15 O3 123.1(2)
C2 C1 C15 O3 -2.0(3)
C5 C1 C15 O3 -117.3(2)
C14 C1 C15 O2 -53.1(2)
C2 C1 C15 O2 -178.32(17)
C5 C1 C15 O2 66.4(2)
C4 O5 C16 C17 -18.6(2)
C4 O6 C17 C16 -33.8(2)
O5 C16 C17 O6 31.7(2)

loop_
_cod_related_entry_id
_cod_related_entry_database
_cod_related_entry_code
1 ChemSpider 21199729
